data_7223733
loop_
_publ_author_name
'Nanubolu, Jagadeesh Babu'
'Ravikumar, Krishnan'

_publ_section_title
;
 Correlating the melting point alteration with the supramolecular
 structure in aripiprazole drug cocrystals
;
_journal_issue 6
_journal_name_full CrystEngComm
_journal_page_first 1024
_journal_paper_doi 10.1039/C5CE02400E
_journal_volume 18
_journal_year 2016
_chemical_formula_moiety 'C23 H27 Cl2 N3 O2, C6 H6 O3, 0.256(O)'
_chemical_formula_sum 'C29 H33 Cl2 N3 O5.26'
_chemical_formula_weight 578.58
_chemical_name_systematic '1:1 cocrystal of Aripiprazole Pyrograllol Hydrate'
_space_group_crystal_system monoclinic
_space_group_IT_number 14
_space_group_name_Hall '-P 2ybc'
_space_group_name_H-M_alt 'P 1 21/c 1'
_symmetry_space_group_name_Hall '-P 2ybc'
_symmetry_space_group_name_H-M 'P 1 21/c 1'
_atom_sites_solution_hydrogens mixed
_audit_creation_method SHELXL-2014/7
_audit_update_record
;
2015-10-13 deposited with the CCDC.
2016-01-05 downloaded from the CCDC.
;
_cell_angle_alpha 90
_cell_angle_beta 111.121(4)
_cell_angle_gamma 90
_cell_formula_units_Z 4
_cell_length_a 14.7016(11)
_cell_length_b 9.9378(7)
_cell_length_c 20.9827(12)
_cell_measurement_reflns_used 7629
_cell_measurement_temperature 293(2)
_cell_measurement_theta_max 28.11
_cell_measurement_theta_min 2.30
_cell_volume 2859.7(3)
_computing_cell_refinement 'Bruker SMART'
_computing_data_collection 'Bruker SMART'
_computing_data_reduction 'Bruker SAINT'
_computing_structure_refinement 'SHELXL-2014/7 (Sheldrick, 2014)'
_computing_structure_solution 'SHELXS-97 (Sheldrick, 1990)'
_diffrn_ambient_temperature 293(2)
_diffrn_measured_fraction_theta_full 0.999
_diffrn_measured_fraction_theta_max 0.999
_diffrn_measurement_device_type 'CCD area detector'
_diffrn_measurement_method 'phi and omega scans'
_diffrn_radiation_type MoK\a
_diffrn_radiation_wavelength 0.71073
_diffrn_reflns_av_R_equivalents 0.0189
_diffrn_reflns_av_unetI/netI 0.0145
_diffrn_reflns_laue_measured_fraction_full 0.999
_diffrn_reflns_laue_measured_fraction_max 0.999
_diffrn_reflns_limit_h_max 17
_diffrn_reflns_limit_h_min -17
_diffrn_reflns_limit_k_max 12
_diffrn_reflns_limit_k_min -12
_diffrn_reflns_limit_l_max 25
_diffrn_reflns_limit_l_min -25
_diffrn_reflns_number 26964
_diffrn_reflns_point_group_measured_fraction_full 0.999
_diffrn_reflns_point_group_measured_fraction_max 0.999
_diffrn_reflns_theta_full 25.242
_diffrn_reflns_theta_max 25.681
_diffrn_reflns_theta_min 2.076
_diffrn_source 'fine-focus sealed tube'
_exptl_absorpt_coefficient_mu 0.271
_exptl_absorpt_correction_T_max 0.958
_exptl_absorpt_correction_T_min 0.933
_exptl_absorpt_correction_type multi-scan
_exptl_absorpt_process_details 'Bruker AXS SADABS program'
_exptl_crystal_density_diffrn 1.344
_exptl_crystal_description BLOCK
_exptl_crystal_F_000 1216
_exptl_crystal_size_max 0.260
_exptl_crystal_size_mid 0.190
_exptl_crystal_size_min 0.160
_refine_diff_density_max 0.222
_refine_diff_density_min -0.189
_refine_diff_density_rms 0.034
_refine_ls_extinction_method none
_refine_ls_goodness_of_fit_ref 1.030
_refine_ls_hydrogen_treatment mixed
_refine_ls_matrix_type full
_refine_ls_number_parameters 378
_refine_ls_number_reflns 5420
_refine_ls_number_restraints 0
_refine_ls_restrained_S_all 1.030
_refine_ls_R_factor_all 0.0375
_refine_ls_R_factor_gt 0.0335
_refine_ls_shift/su_max 0.001
_refine_ls_shift/su_mean 0.000
_refine_ls_structure_factor_coef Fsqd
_refine_ls_weighting_details 'w=1/[\s^2^(Fo^2^)+(0.0561P)^2^+0.5696P] where P=(Fo^2^+2Fc^2^)/3'
_refine_ls_weighting_scheme calc
_refine_ls_wR_factor_gt 0.0935
_refine_ls_wR_factor_ref 0.0977
_reflns_Friedel_coverage 0.000
_reflns_number_gt 4820
_reflns_number_total 5420
_reflns_threshold_expression 'I > 2\s(I)'
_cod_data_source_file c5ce02400e2.cif
_cod_data_source_block AS36M
_cod_depositor_comments 'Adding full bibliography for 7223729--7223733.cif.'
_cod_database_code 7223733
_shelx_shelxl_version_number 2014/7
_shelx_space_group_comment
;
The symmetry employed for this shelxl refinement is uniquely defined
by the following loop, which should always be used as a source of
symmetry information in preference to the above space-group names.
They are only intended as comments.
;
_shelx_estimated_absorpt_t_min 0.933
_shelx_estimated_absorpt_t_max 0.958
_exptl_absorpt_special_details 'Sheldrick,G.M.,(2003),University of gottingen,Germany'

loop_
_space_group_symop_operation_xyz
'x, y, z'
'-x, y+1/2, -z+1/2'
'-x, -y, -z'
'x, -y-1/2, z-1/2'

loop_
_atom_site_label
_atom_site_type_symbol
_atom_site_fract_x
_atom_site_fract_y
_atom_site_fract_z
_atom_site_U_iso_or_equiv
_atom_site_adp_type
_atom_site_occupancy
_atom_site_site_symmetry_order
_atom_site_calc_flag
_atom_site_refinement_flags_posn
_atom_site_refinement_flags_adp
H3O H 0.097(2) 0.706(3) 0.2430(16) 0.132(11) Uiso 1 1 d . .
O6W O -0.1647(4) 0.9444(6) 0.2802(3) 0.091(2) Uani 0.256(5) 1 d . .
H4O H -0.103(2) 0.868(3) 0.2326(14) 0.118(9) Uiso 1 1 d . .
C1 C -0.50913(10) 0.32362(15) 0.44370(7) 0.0446(3) Uani 1 1 d . .
C2 C -0.50984(12) 0.19160(18) 0.40875(9) 0.0624(4) Uani 1 1 d . .
H2A H -0.5320 0.2062 0.3598 0.075 Uiso 1 1 calc R U
H2B H -0.5557 0.1313 0.4178 0.075 Uiso 1 1 calc R U
C3 C -0.40960(14) 0.12550(17) 0.43255(11) 0.0704(5) Uani 1 1 d . .
H3A H -0.3931 0.0929 0.4789 0.084 Uiso 1 1 calc R U
H3B H -0.4108 0.0492 0.4035 0.084 Uiso 1 1 calc R U
C4 C -0.33389(12) 0.22477(15) 0.42991(8) 0.0524(4) Uani 1 1 d . .
C5 C -0.34226(9) 0.35620(13) 0.44982(6) 0.0395(3) Uani 1 1 d . .
C6 C -0.27418(9) 0.45364(13) 0.45222(6) 0.0400(3) Uani 1 1 d . .
H6 H -0.2802 0.5402 0.4671 0.048 Uiso 1 1 calc R U
C7 C -0.19661(9) 0.42081(14) 0.43213(7) 0.0436(3) Uani 1 1 d . .
C8 C -0.18765(12) 0.29155(17) 0.41051(8) 0.0555(4) Uani 1 1 d . .
H8 H -0.1363 0.2695 0.3965 0.067 Uiso 1 1 calc R U
C9 C -0.25612(13) 0.19542(16) 0.41007(9) 0.0611(4) Uani 1 1 d . .
H9 H -0.2495 0.1084 0.3960 0.073 Uiso 1 1 calc R U
C10 C -0.06012(10) 0.50428(16) 0.40641(7) 0.0502(3) Uani 1 1 d . .
H10A H -0.0880 0.4679 0.3605 0.060 Uiso 1 1 calc R U
H10B H -0.0115 0.4417 0.4344 0.060 Uiso 1 1 calc R U
C11 C -0.01470(10) 0.63900(16) 0.40523(8) 0.0528(4) Uani 1 1 d . .
H11A H 0.0139 0.6729 0.4516 0.063 Uiso 1 1 calc R U
H11B H -0.0650 0.7016 0.3793 0.063 Uiso 1 1 calc R U
C12 C 0.06362(10) 0.63213(16) 0.37378(8) 0.0504(3) Uani 1 1 d . .
H12A H 0.1132 0.5678 0.3988 0.060 Uiso 1 1 calc R U
H12B H 0.0349 0.6015 0.3268 0.060 Uiso 1 1 calc R U
C13 C 0.11004(11) 0.76879(15) 0.37558(8) 0.0481(3) Uani 1 1 d . .
H13A H 0.0590 0.8363 0.3609 0.058 Uiso 1 1 calc R U
H13B H 0.1509 0.7892 0.4224 0.058 Uiso 1 1 calc R U
C14 C 0.19973(11) 0.91855(14) 0.33007(9) 0.0510(3) Uani 1 1 d . .
H14A H 0.2345 0.9497 0.3763 0.061 Uiso 1 1 calc R U
H14B H 0.1422 0.9743 0.3104 0.061 Uiso 1 1 calc R U
C15 C 0.26464(10) 0.93410(14) 0.28852(8) 0.0491(3) Uani 1 1 d . .
H15A H 0.2294 0.9072 0.2416 0.059 Uiso 1 1 calc R U
H15B H 0.2837 1.0276 0.2886 0.059 Uiso 1 1 calc R U
C16 C 0.25698(9) 0.69386(14) 0.35937(8) 0.0447(3) Uani 1 1 d . .
H16A H 0.2379 0.6004 0.3591 0.054 Uiso 1 1 calc R U
H16B H 0.2936 0.7194 0.4063 0.054 Uiso 1 1 calc R U
C17 C 0.32052(9) 0.70923(13) 0.31723(8) 0.0430(3) Uani 1 1 d . .
H17A H 0.3775 0.6520 0.3356 0.052 Uiso 1 1 calc R U
H17B H 0.2846 0.6815 0.2706 0.052 Uiso 1 1 calc R U
C18 C 0.42814(9) 0.87147(13) 0.29400(7) 0.0393(3) Uani 1 1 d . .
C19 C 0.52203(9) 0.82393(13) 0.33250(6) 0.0394(3) Uani 1 1 d . .
C20 C 0.59846(10) 0.84050(14) 0.30939(7) 0.0458(3) Uani 1 1 d . .
C21 C 0.58575(11) 0.91054(17) 0.24992(8) 0.0561(4) Uani 1 1 d . .
H21 H 0.6374 0.9222 0.2347 0.067 Uiso 1 1 calc R U
C22 C 0.49512(12) 0.96259(18) 0.21367(8) 0.0589(4) Uani 1 1 d . .
H22 H 0.4862 1.0126 0.1744 0.071 Uiso 1 1 calc R U
C23 C 0.41733(10) 0.94205(16) 0.23443(7) 0.0506(3) Uani 1 1 d . .
H23 H 0.3564 0.9760 0.2081 0.061 Uiso 1 1 calc R U
C24 C -0.00640(11) 0.67858(19) 0.15911(8) 0.0611(4) Uani 1 1 d . .
C25 C -0.07589(12) 0.75615(18) 0.17131(9) 0.0612(4) Uani 1 1 d . .
C26 C -0.16941(14) 0.76668(18) 0.12225(10) 0.0697(5) Uani 1 1 d . .
C27 C -0.19236(16) 0.7038(2) 0.06009(11) 0.0834(6) Uani 1 1 d . .
H27 H -0.2544 0.7121 0.0270 0.100 Uiso 1 1 calc R U
C28 C -0.12225(17) 0.6287(2) 0.04753(10) 0.0850(6) Uani 1 1 d . .
H28 H -0.1373 0.5868 0.0053 0.102 Uiso 1 1 calc R U
C29 C -0.02916(14) 0.6139(2) 0.09660(9) 0.0736(5) Uani 1 1 d . .
H29 H 0.0172 0.5614 0.0876 0.088 Uiso 1 1 calc R U
Cl1 Cl 0.54440(3) 0.75321(4) 0.41213(2) 0.04928(11) Uani 1 1 d . .
Cl2 Cl 0.71309(3) 0.77689(5) 0.35626(3) 0.06912(14) Uani 1 1 d . .
H5O H -0.2928(18) 0.844(2) 0.1106(12) 0.092(7) Uiso 1 1 d . .
N1 N -0.42459(8) 0.39089(13) 0.46607(6) 0.0416(2) Uani 1 1 d . .
H1N H -0.4234(11) 0.4621(17) 0.4860(8) 0.046(4) Uiso 1 1 d . .
N2 N 0.16953(8) 0.77817(11) 0.33216(6) 0.0410(2) Uani 1 1 d . .
N3 N 0.35125(8) 0.85023(11) 0.31808(6) 0.0401(2) Uani 1 1 d . .
O1 O -0.58241(7) 0.36969(11) 0.45195(5) 0.0526(3) Uani 1 1 d . .
O2 O -0.13472(7) 0.52465(11) 0.43443(6) 0.0542(3) Uani 1 1 d . .
O3 O 0.08508(8) 0.66273(18) 0.20593(7) 0.0793(4) Uani 1 1 d . .
O4 O -0.05144(10) 0.82171(18) 0.23271(7) 0.0827(4) Uani 1 1 d . .
O5 O -0.23351(11) 0.84273(16) 0.14103(9) 0.0947(5) Uani 1 1 d . .

loop_
_atom_site_aniso_label
_atom_site_aniso_U_11
_atom_site_aniso_U_22
_atom_site_aniso_U_33
_atom_site_aniso_U_23
_atom_site_aniso_U_13
_atom_site_aniso_U_12
O6W 0.079(4) 0.084(4) 0.122(5) 0.008(3) 0.050(4) -0.001(3)
C1 0.0384(7) 0.0547(8) 0.0414(7) -0.0016(6) 0.0153(5) -0.0098(6)
C2 0.0586(10) 0.0607(10) 0.0724(10) -0.0173(8) 0.0288(8) -0.0232(8)
C3 0.0739(11) 0.0462(9) 0.1027(14) -0.0142(9) 0.0459(11) -0.0128(8)
C4 0.0529(9) 0.0449(8) 0.0638(9) -0.0075(6) 0.0263(7) -0.0042(6)
C5 0.0361(6) 0.0449(7) 0.0395(6) -0.0025(5) 0.0159(5) -0.0010(5)
C6 0.0362(6) 0.0417(7) 0.0443(7) -0.0038(5) 0.0171(5) 0.0003(5)
C7 0.0350(6) 0.0523(8) 0.0460(7) -0.0010(6) 0.0176(5) -0.0013(6)
C8 0.0486(8) 0.0605(9) 0.0662(9) -0.0070(7) 0.0314(7) 0.0062(7)
C9 0.0639(10) 0.0463(8) 0.0818(11) -0.0150(8) 0.0367(9) 0.0018(7)
C10 0.0366(7) 0.0678(9) 0.0519(8) -0.0015(7) 0.0226(6) -0.0009(6)
C11 0.0394(7) 0.0647(9) 0.0593(9) 0.0042(7) 0.0237(6) 0.0015(6)
C12 0.0405(7) 0.0582(9) 0.0579(8) 0.0040(7) 0.0244(6) 0.0004(6)
C13 0.0406(7) 0.0565(8) 0.0529(8) -0.0026(6) 0.0235(6) 0.0015(6)
C14 0.0448(8) 0.0406(7) 0.0723(9) 0.0034(7) 0.0266(7) 0.0062(6)
C15 0.0406(7) 0.0426(7) 0.0637(9) 0.0116(6) 0.0184(6) 0.0047(6)
C16 0.0348(7) 0.0421(7) 0.0591(8) 0.0085(6) 0.0194(6) 0.0022(5)
C17 0.0336(6) 0.0377(7) 0.0597(8) -0.0002(6) 0.0194(6) -0.0001(5)
C18 0.0359(6) 0.0388(6) 0.0426(6) -0.0004(5) 0.0133(5) -0.0049(5)
C19 0.0376(6) 0.0392(6) 0.0402(6) 0.0020(5) 0.0126(5) -0.0044(5)
C20 0.0361(7) 0.0479(7) 0.0533(8) -0.0004(6) 0.0161(6) -0.0045(6)
C21 0.0484(8) 0.0680(10) 0.0595(9) 0.0046(7) 0.0285(7) -0.0088(7)
C22 0.0591(9) 0.0705(10) 0.0493(8) 0.0142(7) 0.0222(7) -0.0073(8)
C23 0.0423(7) 0.0590(8) 0.0468(7) 0.0109(6) 0.0116(6) -0.0019(6)
C24 0.0434(8) 0.0815(11) 0.0564(9) 0.0102(8) 0.0154(7) -0.0183(8)
C25 0.0470(9) 0.0719(11) 0.0571(9) 0.0170(8) 0.0095(7) -0.0088(7)
C26 0.0532(10) 0.0614(10) 0.0758(12) 0.0241(9) 0.0006(8) -0.0071(8)
C27 0.0715(13) 0.0712(12) 0.0764(13) 0.0215(10) -0.0109(10) -0.0155(10)
C28 0.0913(15) 0.0866(14) 0.0581(10) 0.0061(10) 0.0039(10) -0.0318(13)
C29 0.0682(11) 0.0872(13) 0.0655(10) 0.0014(9) 0.0242(9) -0.0266(10)
Cl1 0.04232(19) 0.0579(2) 0.04466(19) 0.01171(14) 0.01209(14) 0.00075(14)
Cl2 0.0368(2) 0.0864(3) 0.0838(3) 0.0153(2) 0.02121(19) 0.00646(18)
N1 0.0370(6) 0.0446(6) 0.0463(6) -0.0085(5) 0.0188(5) -0.0064(5)
N2 0.0329(5) 0.0424(6) 0.0500(6) 0.0020(5) 0.0176(5) 0.0021(4)
N3 0.0339(5) 0.0379(6) 0.0493(6) 0.0053(5) 0.0159(5) 0.0004(4)
O1 0.0350(5) 0.0683(7) 0.0546(6) -0.0083(5) 0.0163(4) -0.0093(4)
O2 0.0416(5) 0.0590(6) 0.0727(7) -0.0073(5) 0.0334(5) -0.0055(4)
O3 0.0384(6) 0.1317(13) 0.0652(8) -0.0198(8) 0.0157(5) -0.0033(7)
O4 0.0521(7) 0.1170(12) 0.0664(8) 0.0015(8) 0.0060(6) 0.0180(8)
O5 0.0523(8) 0.0892(10) 0.1094(12) 0.0115(8) -0.0110(8) 0.0130(7)

loop_
_atom_type_symbol
_atom_type_description
_atom_type_scat_dispersion_real
_atom_type_scat_dispersion_imag
_atom_type_scat_source
C C 0.0033 0.0016 'International Tables Vol C Tables 4.2.6.8 and 6.1.1.4'
H H 0.0000 0.0000 'International Tables Vol C Tables 4.2.6.8 and 6.1.1.4'
Cl Cl 0.1484 0.1585 'International Tables Vol C Tables 4.2.6.8 and 6.1.1.4'
N N 0.0061 0.0033 'International Tables Vol C Tables 4.2.6.8 and 6.1.1.4'
O O 0.0106 0.0060 'International Tables Vol C Tables 4.2.6.8 and 6.1.1.4'

loop_
_geom_angle_atom_site_label_1
_geom_angle_atom_site_label_2
_geom_angle_atom_site_label_3
_geom_angle
O1 C1 N1 120.72(13)
O1 C1 C2 122.54(12)
N1 C1 C2 116.74(13)
C1 C2 C3 112.39(13)
C1 C2 H2A 109.1
C3 C2 H2A 109.1
C1 C2 H2B 109.1
C3 C2 H2B 109.1
H2A C2 H2B 107.9
C4 C3 C2 110.27(14)
C4 C3 H3A 109.6
C2 C3 H3A 109.6
C4 C3 H3B 109.6
C2 C3 H3B 109.6
H3A C3 H3B 108.1
C9 C4 C5 117.47(14)
C9 C4 C3 125.22(14)
C5 C4 C3 117.30(13)
C6 C5 C4 121.91(12)
C6 C5 N1 119.52(12)
C4 C5 N1 118.55(12)
C5 C6 C7 119.19(12)
C5 C6 H6 120.4
C7 C6 H6 120.4
O2 C7 C8 124.90(12)
O2 C7 C6 114.91(12)
C8 C7 C6 120.17(13)
C7 C8 C9 119.17(13)
C7 C8 H8 120.4
C9 C8 H8 120.4
C4 C9 C8 122.05(14)
C4 C9 H9 119.0
C8 C9 H9 119.0
O2 C10 C11 106.96(12)
O2 C10 H10A 110.3
C11 C10 H10A 110.3
O2 C10 H10B 110.3
C11 C10 H10B 110.3
H10A C10 H10B 108.6
C10 C11 C12 112.22(13)
C10 C11 H11A 109.2
C12 C11 H11A 109.2
C10 C11 H11B 109.2
C12 C11 H11B 109.2
H11A C11 H11B 107.9
C13 C12 C11 110.72(12)
C13 C12 H12A 109.5
C11 C12 H12A 109.5
C13 C12 H12B 109.5
C11 C12 H12B 109.5
H12A C12 H12B 108.1
N2 C13 C12 113.78(12)
N2 C13 H13A 108.8
C12 C13 H13A 108.8
N2 C13 H13B 108.8
C12 C13 H13B 108.8
H13A C13 H13B 107.7
N2 C14 C15 111.95(12)
N2 C14 H14A 109.2
C15 C14 H14A 109.2
N2 C14 H14B 109.2
C15 C14 H14B 109.2
H14A C14 H14B 107.9
N3 C15 C14 109.34(11)
N3 C15 H15A 109.8
C14 C15 H15A 109.8
N3 C15 H15B 109.8
C14 C15 H15B 109.8
H15A C15 H15B 108.3
N2 C16 C17 110.81(11)
N2 C16 H16A 109.5
C17 C16 H16A 109.5
N2 C16 H16B 109.5
C17 C16 H16B 109.5
H16A C16 H16B 108.1
N3 C17 C16 110.00(11)
N3 C17 H17A 109.7
C16 C17 H17A 109.7
N3 C17 H17B 109.7
C16 C17 H17B 109.7
H17A C17 H17B 108.2
C23 C18 C19 117.13(12)
C23 C18 N3 123.39(12)
C19 C18 N3 119.44(11)
C20 C19 C18 120.75(12)
C20 C19 Cl1 119.36(10)
C18 C19 Cl1 119.77(10)
C21 C20 C19 120.90(13)
C21 C20 Cl2 118.88(11)
C19 C20 Cl2 120.20(11)
C22 C21 C20 118.55(13)
C22 C21 H21 120.7
C20 C21 H21 120.7
C21 C22 C23 121.24(14)
C21 C22 H22 119.4
C23 C22 H22 119.4
C22 C23 C18 121.30(13)
C22 C23 H23 119.4
C18 C23 H23 119.4
O3 C24 C25 122.58(16)
O3 C24 C29 117.90(18)
C25 C24 C29 119.52(16)
O4 C25 C24 118.71(15)
O4 C25 C26 120.89(18)
C24 C25 C26 120.40(18)
O5 C26 C27 124.33(18)
O5 C26 C25 115.23(19)
C27 C26 C25 120.4(2)
C28 C27 C26 119.00(18)
C28 C27 H27 120.5
C26 C27 H27 120.5
C27 C28 C29 121.4(2)
C27 C28 H28 119.3
C29 C28 H28 119.3
C24 C29 C28 119.2(2)
C24 C29 H29 120.4
C28 C29 H29 120.4
C1 N1 C5 124.15(12)
C1 N1 H1N 117.2(11)
C5 N1 H1N 118.1(11)
C16 N2 C14 108.79(10)
C16 N2 C13 110.79(11)
C14 N2 C13 109.33(11)
C18 N3 C15 116.83(10)
C18 N3 C17 114.88(10)
C15 N3 C17 108.77(10)
C7 O2 C10 118.52(11)
C24 O3 H3O 115(2)
C25 O4 H4O 108.1(18)
C26 O5 H5O 113.7(15)

loop_
_geom_bond_atom_site_label_1
_geom_bond_atom_site_label_2
_geom_bond_distance
C1 O1 1.2389(17)
C1 N1 1.3384(17)
C1 C2 1.501(2)
C2 C3 1.524(3)
C2 H2A 0.9700
C2 H2B 0.9700
C3 C4 1.503(2)
C3 H3A 0.9700
C3 H3B 0.9700
C4 C9 1.381(2)
C4 C5 1.390(2)
C5 C6 1.3804(18)
C5 N1 1.4135(16)
C6 C7 1.3897(17)
C6 H6 0.9300
C7 O2 1.3651(17)
C7 C8 1.384(2)
C8 C9 1.385(2)
C8 H8 0.9300
C9 H9 0.9300
C10 O2 1.4332(15)
C10 C11 1.500(2)
C10 H10A 0.9700
C10 H10B 0.9700
C11 C12 1.5210(18)
C11 H11A 0.9700
C11 H11B 0.9700
C12 C13 1.514(2)
C12 H12A 0.9700
C12 H12B 0.9700
C13 N2 1.4759(17)
C13 H13A 0.9700
C13 H13B 0.9700
C14 N2 1.4694(18)
C14 C15 1.515(2)
C14 H14A 0.9700
C14 H14B 0.9700
C15 N3 1.4601(17)
C15 H15A 0.9700
C15 H15B 0.9700
C16 N2 1.4670(17)
C16 C17 1.5077(18)
C16 H16A 0.9700
C16 H16B 0.9700
C17 N3 1.4704(17)
C17 H17A 0.9700
C17 H17B 0.9700
C18 C23 1.3917(19)
C18 C19 1.4062(18)
C18 N3 1.4104(16)
C19 C20 1.3847(18)
C19 Cl1 1.7314(13)
C20 C21 1.381(2)
C20 Cl2 1.7356(14)
C21 C22 1.375(2)
C21 H21 0.9300
C22 C23 1.378(2)
C22 H22 0.9300
C23 H23 0.9300
C24 O3 1.359(2)
C24 C25 1.375(3)
C24 C29 1.389(3)
C25 O4 1.371(2)
C25 C26 1.393(2)
C26 O5 1.372(3)
C26 C27 1.374(3)
C27 C28 1.373(3)
C27 H27 0.9300
C28 C29 1.393(3)
C28 H28 0.9300
C29 H29 0.9300
N1 H1N 0.819(16)
O3 H3O 0.85(3)
O4 H4O 0.89(3)
O5 H5O 0.88(2)

loop_
_geom_torsion_atom_site_label_1
_geom_torsion_atom_site_label_2
_geom_torsion_atom_site_label_3
_geom_torsion_atom_site_label_4
_geom_torsion
O1 C1 C2 C3 -153.19(15)
N1 C1 C2 C3 26.8(2)
C1 C2 C3 C4 -49.6(2)
C2 C3 C4 C9 -141.54(18)
C2 C3 C4 C5 39.3(2)
C9 C4 C5 C6 -2.2(2)
C3 C4 C5 C6 177.04(15)
C9 C4 C5 N1 175.94(14)
C3 C4 C5 N1 -4.8(2)
C4 C5 C6 C7 2.1(2)
N1 C5 C6 C7 -176.07(12)
C5 C6 C7 O2 178.22(12)
C5 C6 C7 C8 -0.5(2)
O2 C7 C8 C9 -179.42(15)
C6 C7 C8 C9 -0.8(2)
C5 C4 C9 C8 0.8(3)
C3 C4 C9 C8 -178.36(18)
C7 C8 C9 C4 0.7(3)
O2 C10 C11 C12 -177.77(12)
C10 C11 C12 C13 -178.13(13)
C11 C12 C13 N2 -166.43(12)
N2 C14 C15 N3 -58.91(16)
N2 C16 C17 N3 60.04(15)
C23 C18 C19 C20 -3.7(2)
N3 C18 C19 C20 178.48(12)
C23 C18 C19 Cl1 172.27(10)
N3 C18 C19 Cl1 -5.57(17)
C18 C19 C20 C21 3.6(2)
Cl1 C19 C20 C21 -172.37(12)
C18 C19 C20 Cl2 -178.10(10)
Cl1 C19 C20 Cl2 5.94(16)
C19 C20 C21 C22 -0.6(2)
Cl2 C20 C21 C22 -178.92(13)
C20 C21 C22 C23 -2.2(3)
C21 C22 C23 C18 2.0(3)
C19 C18 C23 C22 0.9(2)
N3 C18 C23 C22 178.66(14)
O3 C24 C25 O4 1.0(3)
C29 C24 C25 O4 -178.51(16)
O3 C24 C25 C26 -178.48(16)
C29 C24 C25 C26 2.0(2)
O4 C25 C26 O5 -1.8(2)
C24 C25 C26 O5 177.71(16)
O4 C25 C26 C27 178.05(17)
C24 C25 C26 C27 -2.4(3)
O5 C26 C27 C28 -179.08(18)
C25 C26 C27 C28 1.1(3)
C26 C27 C28 C29 0.7(3)
O3 C24 C29 C28 -179.79(17)
C25 C24 C29 C28 -0.2(3)
C27 C28 C29 C24 -1.1(3)
O1 C1 N1 C5 -169.97(12)
C2 C1 N1 C5 10.1(2)
C6 C5 N1 C1 155.63(13)
C4 C5 N1 C1 -22.6(2)
C17 C16 N2 C14 -56.71(15)
C17 C16 N2 C13 -176.92(11)
C15 C14 N2 C16 56.57(16)
C15 C14 N2 C13 177.68(12)
C12 C13 N2 C16 -67.90(15)
C12 C13 N2 C14 172.21(12)
C23 C18 N3 C15 -15.65(19)
C19 C18 N3 C15 162.05(12)
C23 C18 N3 C17 113.55(15)
C19 C18 N3 C17 -68.75(16)
C14 C15 N3 C18 -168.29(12)
C14 C15 N3 C17 59.65(15)
C16 C17 N3 C18 166.04(11)
C16 C17 N3 C15 -60.88(14)
C8 C7 O2 C10 6.5(2)
C6 C7 O2 C10 -172.14(12)
C11 C10 O2 C7 170.83(12)
